data_2010682
loop_
_publ_author_name
'Peri\'c, Berislav'
'Koji\'c-Prodi\'c, Biserka'

_publ_section_title
;
 4,4'-Dibromobenzophenone at 293 and 103K
;
_journal_issue 2
_journal_name_full 'Acta Crystallographica Section C'
_journal_page_first 211
_journal_page_last 212
_journal_paper_doi 10.1107/S0108270199013839
_journal_volume 56
_journal_year 2000
_chemical_formula_moiety 'C13 H8 Br2 O'
_chemical_formula_structural 'C13 H8 Br2 O'
_chemical_formula_sum 'C13 H8 Br2 O'
_chemical_formula_weight 339.99
_chemical_name_systematic
;
  4,4'-dibromobenzophenone
;
_space_group_IT_number 37
_symmetry_cell_setting orthorhombic
_symmetry_space_group_name_Hall 'C 2 -2c'
_symmetry_space_group_name_H-M 'C c c 2'
_cell_angle_alpha 90
_cell_angle_beta 90
_cell_angle_gamma 90
_cell_formula_units_Z 4
_cell_length_a 7.3969(4)
_cell_length_b 26.7030(9)
_cell_length_c 6.0594(3)
_cell_measurement_reflns_used 25
_cell_measurement_temperature 293
_cell_measurement_theta_max 47.71
_cell_measurement_theta_min 43.90
_cell_volume 1196.85(10)
_computing_cell_refinement 'CAD-4 EXPRESS and  CELDIM routine'
_computing_data_collection 'CAD-4 EXPRESS (Enraf-Nonius, 1992)'
_computing_data_reduction 'HELENA (Spek, 1997)'
_computing_molecular_graphics 'PLATON (Spek, 1998)'
_computing_publication_material PLATON
_computing_structure_refinement 'SHELXL97 (Sheldrick, 1997)'
_computing_structure_solution 'SIR97 (Altomare et al., 1996)'
_diffrn_ambient_temperature 295(3)
_diffrn_measured_fraction_theta_full .503
_diffrn_measured_fraction_theta_max .503
_diffrn_measurement_device_type 'Enraf-Nonius CAD-4 diffractometer'
_diffrn_measurement_method \w/2\q
_diffrn_radiation_monochromator graphite
_diffrn_radiation_source 'fine-focused sealed tube'
_diffrn_radiation_type 'Cu K\a'
_diffrn_radiation_wavelength 1.54184
_diffrn_reflns_av_R_equivalents .0000
_diffrn_reflns_av_sigmaI/netI .0205
_diffrn_reflns_limit_h_max 9
_diffrn_reflns_limit_h_min 0
_diffrn_reflns_limit_k_max 0
_diffrn_reflns_limit_k_min -33
_diffrn_reflns_limit_l_max 7
_diffrn_reflns_limit_l_min 0
_diffrn_reflns_number 744
_diffrn_reflns_reduction_process
;
 ?
;
_diffrn_reflns_theta_full 74.08
_diffrn_reflns_theta_max 74.08
_diffrn_reflns_theta_min 3.31
_diffrn_standards_decay_% .8
_diffrn_standards_interval_time 60
_diffrn_standards_number 3
_exptl_absorpt_coefficient_mu 8.38
_exptl_absorpt_correction_T_max .591
_exptl_absorpt_correction_T_min .386
_exptl_absorpt_correction_type analytical
_exptl_absorpt_process_details '(PLATON; Spek, 1998)'
_exptl_crystal_colour colourless
_exptl_crystal_density_diffrn 1.887
_exptl_crystal_density_meas ?
_exptl_crystal_description prism
_exptl_crystal_F_000 656
_exptl_crystal_size_max .18
_exptl_crystal_size_mid .138
_exptl_crystal_size_min .072
_refine_diff_density_max .244
_refine_diff_density_min -.251
_refine_ls_abs_structure_details 'Flack  (1983)'
_refine_ls_abs_structure_Flack -.02(4)
_refine_ls_extinction_coef .00085(11)
_refine_ls_extinction_method 'SHELXL97 (Sheldrick, 1997)'
_refine_ls_goodness_of_fit_ref 1.052
_refine_ls_hydrogen_treatment refall
_refine_ls_matrix_type full
_refine_ls_number_parameters 91
_refine_ls_number_reflns 679
_refine_ls_number_restraints 1
_refine_ls_restrained_S_all 1.051
_refine_ls_R_factor_all .0342
_refine_ls_R_factor_gt .0223
_refine_ls_shift/su_max .001
_refine_ls_shift/su_mean .000
_refine_ls_structure_factor_coef Fsqd
_refine_ls_weighting_details 'w = 1/[\s^2^(Fo^2^)+(0.0378P)^2^+0.3857P] where P=(Fo^2^+2Fc^2^)/3'
_refine_ls_weighting_scheme calc
_refine_ls_wR_factor_ref .0658
_reflns_number_gt 581
_reflns_number_total 679
_reflns_threshold_expression I>2\s(I)
_cod_data_source_file sk1339.cif
_cod_data_source_block I
_cod_depositor_comments
;
The following automatic conversions were performed:

'_exptl_crystal_density_meas' value 'Not measured' was changed to '?'
- the value is perceived as not measured.

Automatic conversion script
Id: cif_fix_values 3008 2015-01-20 13:52:24Z robertas 

The following automatic conversions were performed:

'_refine_ls_weighting_scheme' value 'calc w =
1/[\s^2^(Fo^2^)+(0.0378P)^2^+0.3857P] where P=(Fo^2^+2Fc^2^)/3' was
changed to 'calc'. New tag '_refine_ls_weighting_details' was
created. The value of the new tag was set to 'w =
1/[\s^2^(Fo^2^)+(0.0378P)^2^+0.3857P] where P=(Fo^2^+2Fc^2^)/3'.

Automatic conversion script
Id: cif_fix_values 3143 2015-03-26 13:38:13Z robertas 
;
_cod_original_sg_symbol_Hall 'C 2 -2yc'
_cod_database_code 2010682
_cod_database_fobs_code 2010682

loop_
_symmetry_equiv_pos_as_xyz
x,y,z
-x,-y,z
-x,y,1/2+z
x,-y,1/2+z
1/2+x,1/2+y,z
1/2-x,1/2-y,z
1/2-x,1/2+y,1/2+z
1/2+x,1/2-y,1/2+z

loop_
_atom_site_aniso_label
_atom_site_aniso_U_11
_atom_site_aniso_U_22
_atom_site_aniso_U_33
_atom_site_aniso_U_12
_atom_site_aniso_U_13
_atom_site_aniso_U_23
Br .1008(4) .0463(3) .1034(4) .0032(2) -.0013(6) -.0070(3)
O .104(4) .078(3) .0298(18) .022(3) .0000 .0000
C1 .044(2) .055(3) .035(3) .0102(19) .0000 .0000
C2 .0340(15) .054(2) .0331(17) .0063(13) .0017(13) .0052(13)
C3 .0389(15) .0455(16) .0295(15) .0015(13) .0013(14) .0060(13)
C4 .0467(17) .0488(15) .0374(18) .0036(12) .0034(17) .0009(18)
C5 .0503(19) .0423(17) .056(2) .0051(14) -.0059(18) .0006(18)
C6 .055(2) .054(2) .060(2) -.0052(16) .007(2) .0173(18)
C7 .0407(18) .071(2) .039(2) .0031(17) .0074(14) .0142(16)

loop_
_atom_site_label
_atom_site_fract_x
_atom_site_fract_y
_atom_site_fract_z
_atom_site_U_iso_or_equiv
_atom_site_thermal_displace_type
_atom_site_occupancy
_atom_site_type_symbol
Br .27572(7) .044570(10) .60433(10) .0835(2) Uani 1.000 Br
O .25000 .25000 1.2615(7) .0706(18) Uani 1.000 O
C1 .25000 .25000 1.0600(8) .0447(16) Uani 1.000 C
C2 .2476(4) .20123(14) .9414(6) .0404(10) Uani 1.000 C
C3 .3244(4) .19552(12) .7313(5) .0380(9) Uani 1.000 C
C4 .3341(5) .14898(12) .6338(7) .0443(10) Uani 1.000 C
C5 .2629(5) .10770(14) .7433(7) .0495(11) Uani 1.000 C
C6 .1862(6) .11297(16) .9492(8) .0563(12) Uani 1.000 C
C7 .1792(5) .15910(17) 1.0471(6) .0502(11) Uani 1.000 C
H3 .366(4) .2235(12) .665(6) .038(9) Uiso 1.000 H
H4 .382(6) .1440(13) .489(7) .050(11) Uiso 1.000 H
H6 .141(6) .0841(16) 1.009(8) .069(13) Uiso 1.000 H
H7 .124(5) .1630(15) 1.192(6) .047(11) Uiso 1.000 H

loop_
_atom_type_symbol
_atom_type_description
_atom_type_scat_dispersion_real
_atom_type_scat_dispersion_imag
_atom_type_scat_source
O O .0492 .0322 'International Tables Vol C Tables 4.2.6.8 and 6.1.1.4'
Br Br -.6763 1.2805 'International Tables Vol C Tables 4.2.6.8 and 6.1.1.4'
H H .0000 .0000 'International Tables Vol C Tables 4.2.6.8 and 6.1.1.4'
C C .0181 .0091 'International Tables Vol C Tables 4.2.6.8 and 6.1.1.4'

loop_
_geom_angle_atom_site_label_1
_geom_angle_atom_site_label_2
_geom_angle_atom_site_label_3
_geom_angle_site_symmetry_3
_geom_angle
_geom_angle_publ_flag
O C1 C2 . 118.9(2) no
O C1 C2 6_555 118.9(2) no
C2 C1 C2 6_555 122.2(4) no
C1 C2 C3 . 121.9(3) no
C1 C2 C7 . 119.4(3) no
C3 C2 C7 . 118.5(3) no
C2 C3 C4 . 120.6(3) no
C3 C4 C5 . 119.4(4) no
Br C5 C4 . 118.4(3) no
Br C5 C6 . 121.1(3) no
C4 C5 C6 . 120.5(4) no
C5 C6 C7 . 120.0(4) no
C2 C7 C6 . 121.0(4) no
C2 C3 H3 . 117(2) no
C4 C3 H3 . 123(2) no
C3 C4 H4 . 123(2) no
C5 C4 H4 . 118(2) no
C5 C6 H6 . 115(3) no
C7 C6 H6 . 125(3) no
C2 C7 H7 . 119(2) no
C6 C7 H7 . 120(2) no

loop_
_geom_bond_atom_site_label_1
_geom_bond_atom_site_label_2
_geom_bond_site_symmetry_1
_geom_bond_site_symmetry_2
_geom_bond_distance
_geom_bond_publ_flag
Br C5 . . 1.887(4) no
O C1 . . 1.221(6) no
C1 C2 . . 1.488(4) no
C2 C3 . . 1.402(5) no
C2 C7 . . 1.390(6) no
C3 C4 . . 1.378(5) no
C4 C5 . . 1.390(5) no
C5 C6 . . 1.378(6) no
C6 C7 . . 1.368(6) no
C3 H3 . . .90(3) no
C4 H4 . . .96(4) no
C6 H6 . . .92(4) no
C7 H7 . . .97(4) no

loop_
_geom_torsion_atom_site_label_1
_geom_torsion_atom_site_label_2
_geom_torsion_atom_site_label_3
_geom_torsion_atom_site_label_4
_geom_torsion_site_symmetry_1
_geom_torsion
_geom_torsion_publ_flag
O C1 C2 C3 . -151.4(2) no
O C1 C2 C7 . 23.9(3) no
C2 C1 C2 C3 6_555 28.6(4) no
C2 C1 C2 C7 6_555 -156.1(3) no
C1 C2 C3 C4 . 174.3(3) no
C7 C2 C3 C4 . -1.0(5) no
C1 C2 C7 C6 . -175.4(3) no
C3 C2 C7 C6 . .0(5) no
C2 C3 C4 C5 . 1.6(5) no
C3 C4 C5 Br . 179.3(3) no
C3 C4 C5 C6 . -1.2(6) no
Br C5 C6 C7 . 179.7(3) no
C4 C5 C6 C7 . .2(6) no
C5 C6 C7 C2 . .4(6) no

loop_
_cod_related_entry_id
_cod_related_entry_database
_cod_related_entry_code
1 ChemSpider 65700
